data_7227058
loop_
_publ_author_name
'Feng, S. S.'
'Zheng, J. F.'
'Lu, L. P.'
'Lu, H. G.'
'Gao, Z. Q.'
'Dong, Y. H.'

_publ_section_title
;
 Metal-responsive activation of C--O and C--C bonds of an aromatic vicinal
 diol in hydrothermal conditions: synthesis, structure, mechanism and
 magnetic properties
;
_journal_issue 47
_journal_name_full CrystEngComm
_journal_page_first 9077
_journal_paper_doi 10.1039/C6CE01708H
_journal_volume 18
_journal_year 2016
_chemical_formula_moiety '[Fe2Zn3(H2L)6] 4Cl 3H2O'
_chemical_formula_sum 'C96 H72 Cl4 Fe2 N24 O9 Zn3'
_chemical_formula_weight 2155.38
_space_group_crystal_system monoclinic
_space_group_IT_number 14
_space_group_name_Hall '-P 2ybc'
_space_group_name_H-M_alt 'P 1 21/c 1'
_symmetry_space_group_name_Hall '-P 2ybc'
_symmetry_space_group_name_H-M 'P 1 21/c 1'
_atom_sites_solution_hydrogens mixed
_audit_creation_method SHELXL-2014/7
_audit_update_record
;
2016-11-03 deposited with the CCDC.
2016-11-09 downloaded from the CCDC.
;
_cell_angle_alpha 90
_cell_angle_beta 104.905(7)
_cell_angle_gamma 90
_cell_formula_units_Z 4
_cell_length_a 12.9691(11)
_cell_length_b 26.539(2)
_cell_length_c 29.040(2)
_cell_measurement_reflns_used 3580
_cell_measurement_temperature 123(2)
_cell_measurement_theta_max 24.259
_cell_measurement_theta_min 2.287
_cell_volume 9658.9(13)
_computing_structure_refinement 'SHELXL-2014/7 (Sheldrick, 2014)'
_diffrn_ambient_temperature 123(2)
_diffrn_measured_fraction_theta_full 0.998
_diffrn_measured_fraction_theta_max 0.847
_diffrn_measurement_device_type CCD
_diffrn_radiation_type MoK\a
_diffrn_radiation_wavelength 0.71073
_diffrn_reflns_av_R_equivalents 0.1817
_diffrn_reflns_av_unetI/netI 0.4102
_diffrn_reflns_Laue_measured_fraction_full 0.998
_diffrn_reflns_Laue_measured_fraction_max 0.847
_diffrn_reflns_limit_h_max 16
_diffrn_reflns_limit_h_min -15
_diffrn_reflns_limit_k_max 35
_diffrn_reflns_limit_k_min -31
_diffrn_reflns_limit_l_max 29
_diffrn_reflns_limit_l_min -39
_diffrn_reflns_number 49825
_diffrn_reflns_point_group_measured_fraction_full 0.998
_diffrn_reflns_point_group_measured_fraction_max 0.847
_diffrn_reflns_theta_full 25.242
_diffrn_reflns_theta_max 29.226
_diffrn_reflns_theta_min 2.814
_exptl_absorpt_coefficient_mu 1.209
_exptl_absorpt_correction_T_max 0.8887
_exptl_absorpt_correction_T_min 0.7132
_exptl_absorpt_correction_type multi-scan
_exptl_absorpt_process_details sadabs
_exptl_crystal_colour brown
_exptl_crystal_density_diffrn 1.482
_exptl_crystal_description block
_exptl_crystal_F_000 4392
_exptl_crystal_preparation ', Magnetic properties'
_exptl_crystal_size_max 0.30
_exptl_crystal_size_mid 0.10
_exptl_crystal_size_min 0.10
_refine_diff_density_max 0.951
_refine_diff_density_min -0.675
_refine_diff_density_rms 0.111
_refine_ls_extinction_method none
_refine_ls_goodness_of_fit_ref 0.963
_refine_ls_hydrogen_treatment constr
_refine_ls_matrix_type full
_refine_ls_number_parameters 1216
_refine_ls_number_reflns 22222
_refine_ls_number_restraints 123
_refine_ls_restrained_S_all 0.965
_refine_ls_R_factor_all 0.3355
_refine_ls_R_factor_gt 0.1192
_refine_ls_shift/su_max 0.001
_refine_ls_shift/su_mean 0.000
_refine_ls_structure_factor_coef Fsqd
_refine_ls_weighting_details 'w=1/[\s^2^(Fo^2^)+(0.1273P)^2^] where P=(Fo^2^+2Fc^2^)/3'
_refine_ls_weighting_scheme calc
_refine_ls_wR_factor_gt 0.2639
_refine_ls_wR_factor_ref 0.3849
_reflns_Friedel_coverage 0.000
_reflns_number_gt 5826
_reflns_number_total 22222
_reflns_threshold_expression 'I > 2\s(I)'
_cod_data_source_file c6ce01708h2.cif
_cod_data_source_block complex_4
_cod_depositor_comments 'Adding full bibliography for 7227055--7227060.cif.'
_cod_database_code 7227058
_shelx_shelxl_version_number 2014/7
_shelx_space_group_comment
;
The symmetry employed for this shelxl refinement is uniquely defined
by the following loop, which should always be used as a source of
symmetry information in preference to the above space-group names.
They are only intended as comments.
;

loop_
_space_group_symop_operation_xyz
'x, y, z'
'-x, y+1/2, -z+1/2'
'-x, -y, -z'
'x, -y-1/2, z-1/2'

loop_
_atom_site_label
_atom_site_type_symbol
_atom_site_fract_x
_atom_site_fract_y
_atom_site_fract_z
_atom_site_U_iso_or_equiv
_atom_site_adp_type
_atom_site_occupancy
_atom_site_site_symmetry_order
_atom_site_calc_flag
_atom_site_refinement_flags_posn
_atom_site_refinement_flags_adp
Zn1 Zn 0.09100(13) 0.81218(6) 0.72532(6) 0.0615(5) Uani 1 1 d . .
Zn2 Zn 0.38639(12) 0.82083(6) 0.69491(5) 0.0576(5) Uani 1 1 d . .
Zn3 Zn 0.27536(12) 0.92789(6) 0.77280(5) 0.0545(5) Uani 1 1 d . .
Fe1 Fe 0.34912(14) 0.80170(7) 0.81179(6) 0.0484(5) Uani 1 1 d . .
Fe2 Fe 0.16473(12) 0.90493(6) 0.64657(5) 0.0384(4) Uani 1 1 d . .
O1 O 0.2266(7) 0.7760(3) 0.7491(3) 0.056(2) Uani 1 1 d . .
O2 O 0.4252(6) 0.8393(3) 0.7631(3) 0.052(2) Uani 1 1 d . .
O3 O 0.2446(6) 0.8674(3) 0.8063(3) 0.057(2) Uani 1 1 d . .
O4 O 0.0834(6) 0.8816(3) 0.7007(3) 0.047(2) Uani 1 1 d . .
O5 O 0.2409(6) 0.8305(3) 0.6546(3) 0.052(2) Uani 1 1 d . .
O6 O 0.2929(6) 0.9312(3) 0.7080(3) 0.050(2) Uani 1 1 d . .
N1 N 0.4027(8) 0.7331(4) 0.7976(3) 0.053(3) Uani 1 1 d . .
N2 N 0.3793(8) 0.6624(4) 0.7560(4) 0.061(3) Uani 1 1 d . .
H2 H 0.3488 0.6398 0.7358 0.073 Uiso 1 1 d R U
N3 N 0.0217(9) 0.7612(4) 0.6783(3) 0.057(3) Uani 1 1 d . .
N4 N 0.0073(9) 0.6895(4) 0.6414(4) 0.068(3) Uani 1 1 d . .
H4 H 0.0223 0.6601 0.6326 0.082 Uiso 1 1 d R U
N5 N 0.4756(8) 0.8387(4) 0.8568(4) 0.065(3) Uani 1 1 d . .
N6 N 0.6218(9) 0.8847(5) 0.8660(5) 0.083(4) Uani 1 1 d . .
H6 H 0.6734 0.9009 0.8592 0.100 Uiso 1 1 d R U
N7 N 0.4979(8) 0.8624(4) 0.6781(4) 0.054(3) Uani 1 1 d . .
N8 N 0.6409(9) 0.9092(5) 0.6889(4) 0.073(4) Uani 1 1 d . .
H8 H 0.6957 0.9272 0.7021 0.087 Uiso 1 1 d R U
N9 N 0.2611(9) 0.7876(5) 0.8607(4) 0.064(3) Uani 1 1 d . .
N10 N 0.1629(9) 0.8163(5) 0.9064(4) 0.075(4) Uani 1 1 d . .
H10 H 0.1247 0.8364 0.9184 0.091 Uiso 1 1 d R U
N11 N 0.1665(8) 0.9693(4) 0.7905(4) 0.055(3) Uani 1 1 d . .
N12 N 0.0538(10) 0.9935(5) 0.8294(4) 0.085(4) Uani 1 1 d . .
H12 H 0.0137 0.9924 0.8488 0.103 Uiso 1 1 d R U
N13 N 0.0637(7) 0.9654(4) 0.6491(3) 0.045(3) Uani 1 1 d . .
N14 N -0.0711(8) 0.9967(4) 0.6755(3) 0.053(3) Uani 1 1 d . .
H14 H -0.1211 0.9993 0.6899 0.063 Uiso 1 1 d R U
N15 N -0.0048(8) 0.8222(4) 0.7666(4) 0.059(3) Uani 1 1 d . .
N16 N -0.1167(9) 0.8654(5) 0.7986(4) 0.090(4) Uani 1 1 d . .
H16 H -0.1547 0.8899 0.8047 0.108 Uiso 1 1 d R U
N17 N 0.0679(8) 0.8640(4) 0.5916(3) 0.045(3) Uani 1 1 d . .
N18 N 0.0289(9) 0.7890(5) 0.5556(3) 0.063(3) Uani 1 1 d . .
H18 H 0.0360 0.7582 0.5477 0.076 Uiso 1 1 d R U
N19 N 0.4112(8) 0.7521(4) 0.6729(4) 0.052(3) Uani 1 1 d . .
N20 N 0.3797(10) 0.6878(5) 0.6197(4) 0.078(4) Uani 1 1 d . .
H20 H 0.3480 0.6681 0.5969 0.094 Uiso 1 1 d R U
N21 N 0.2716(8) 0.9404(4) 0.6162(3) 0.048(3) Uani 1 1 d . .
N22 N 0.4130(7) 0.9892(4) 0.6219(3) 0.051(3) Uani 1 1 d . .
H22 H 0.4679 1.0076 0.6339 0.061 Uiso 1 1 d R U
N23 N 0.4047(8) 0.9644(4) 0.8032(4) 0.049(3) Uani 1 1 d . .
N24 N 0.5482(8) 1.0150(4) 0.8074(4) 0.062(3) Uani 1 1 d . .
H24 H 0.5967 1.0319 0.7988 0.075 Uiso 1 1 d R U
C1 C 0.2364(12) 0.7281(6) 0.7358(5) 0.064(4) Uani 1 1 d . .
C2 C 0.3406(12) 0.7054(5) 0.7631(5) 0.065(4) Uani 1 1 d . .
C3 C 0.4944(11) 0.7009(6) 0.8137(5) 0.069(4) Uani 1 1 d . .
C4 C 0.5863(12) 0.7100(6) 0.8492(5) 0.079(5) Uani 1 1 d . .
H4A H 0.5974 0.7401 0.8660 0.095 Uiso 1 1 calc R U
C5 C 0.6605(14) 0.6716(8) 0.8581(6) 0.098(6) Uani 1 1 d . .
H5 H 0.7210 0.6749 0.8833 0.117 Uiso 1 1 calc R U
C6 C 0.6474(12) 0.6284(7) 0.8305(6) 0.091(6) Uani 1 1 d . .
H6A H 0.7004 0.6039 0.8365 0.109 Uiso 1 1 calc R U
C7 C 0.5558(11) 0.6215(6) 0.7940(6) 0.078(5) Uani 1 1 d . .
H7 H 0.5474 0.5927 0.7752 0.093 Uiso 1 1 calc R U
C8 C 0.4754(12) 0.6588(6) 0.7858(5) 0.065(4) Uani 1 1 d . U
C9 C 0.1691(11) 0.6993(5) 0.7014(4) 0.060(4) Uani 1 1 d . .
H9 H 0.1900 0.6668 0.6959 0.072 Uiso 1 1 calc R U
C10 C 0.0684(10) 0.7174(5) 0.6738(4) 0.049(3) Uani 1 1 d . .
C11 C -0.0797(11) 0.7590(5) 0.6478(5) 0.058(4) Uani 1 1 d . .
C12 C -0.1616(11) 0.7951(5) 0.6378(4) 0.064(4) Uani 1 1 d . .
H12A H -0.1528 0.8259 0.6537 0.077 Uiso 1 1 calc R U
C13 C -0.2544(12) 0.7844(7) 0.6045(5) 0.089(5) Uani 1 1 d . .
H13 H -0.3092 0.8081 0.5972 0.107 Uiso 1 1 calc R U
C14 C -0.2666(12) 0.7376(7) 0.5815(6) 0.095(6) Uani 1 1 d . .
H14A H -0.3322 0.7301 0.5607 0.114 Uiso 1 1 calc R U
C15 C -0.1864(13) 0.7020(7) 0.5878(5) 0.092(5) Uani 1 1 d . U
H15 H -0.1937 0.6720 0.5707 0.110 Uiso 1 1 calc R U
C16 C -0.0918(13) 0.7152(6) 0.6228(5) 0.078(5) Uani 1 1 d . .
C17 C 0.5211(12) 0.8626(5) 0.7817(5) 0.062(4) Uani 1 1 d . .
C18 C 0.5406(10) 0.8631(5) 0.8338(5) 0.063(4) Uani 1 1 d . .
C19 C 0.5185(12) 0.8491(6) 0.9059(6) 0.080(5) Uani 1 1 d . .
C20 C 0.4829(14) 0.8336(7) 0.9451(6) 0.098(6) Uani 1 1 d . .
H20A H 0.4260 0.8114 0.9417 0.118 Uiso 1 1 calc R U
C21 C 0.5378(14) 0.8532(7) 0.9905(7) 0.114(7) Uani 1 1 d . .
H21 H 0.5121 0.8475 1.0172 0.137 Uiso 1 1 calc R U
C22 C 0.6287(15) 0.8806(7) 0.9942(7) 0.111(6) Uani 1 1 d . U
H22A H 0.6667 0.8902 1.0246 0.134 Uiso 1 1 calc R U
C23 C 0.6707(13) 0.8958(7) 0.9550(6) 0.108(6) Uani 1 1 d . .
H23 H 0.7310 0.9158 0.9583 0.130 Uiso 1 1 calc R U
C24 C 0.6101(14) 0.8767(7) 0.9113(5) 0.085(5) Uani 1 1 d . .
C25 C 0.5862(10) 0.8836(5) 0.7594(5) 0.065(4) Uani 1 1 d . .
H25 H 0.6464 0.8992 0.7785 0.078 Uiso 1 1 calc R U
C26 C 0.5755(11) 0.8853(5) 0.7107(6) 0.061(4) Uani 1 1 d . .
C27 C 0.5146(10) 0.8688(5) 0.6339(6) 0.062(4) Uani 1 1 d . U
C28 C 0.4663(10) 0.8543(5) 0.5873(5) 0.057(4) Uani 1 1 d . .
H28 H 0.4052 0.8345 0.5819 0.068 Uiso 1 1 calc R U
C29 C 0.5027(11) 0.8671(6) 0.5499(5) 0.067(4) Uani 1 1 d . .
H29 H 0.4682 0.8560 0.5194 0.081 Uiso 1 1 calc R U
C30 C 0.5946(14) 0.8979(6) 0.5572(6) 0.081(5) Uani 1 1 d . .
H30 H 0.6194 0.9061 0.5309 0.098 Uiso 1 1 calc R U
C31 C 0.6499(11) 0.9165(6) 0.6013(6) 0.076(5) Uani 1 1 d . .
H31 H 0.7095 0.9371 0.6055 0.091 Uiso 1 1 calc R U
C32 C 0.6064(11) 0.9008(5) 0.6399(5) 0.064(4) Uani 1 1 d . .
C33 C 0.1905(10) 0.8708(6) 0.8404(4) 0.057(4) Uani 1 1 d . U
C34 C 0.2012(10) 0.8261(6) 0.8674(4) 0.056(4) Uani 1 1 d . .
C35 C 0.2627(11) 0.7493(6) 0.8942(5) 0.066(4) Uani 1 1 d . U
C36 C 0.3055(12) 0.7024(6) 0.9013(5) 0.078(5) Uani 1 1 d . .
H36 H 0.3414 0.6889 0.8803 0.094 Uiso 1 1 calc R U
C37 C 0.2955(15) 0.6757(7) 0.9390(6) 0.101(6) Uani 1 1 d . U
H37 H 0.3279 0.6443 0.9453 0.121 Uiso 1 1 calc R U
C38 C 0.2361(14) 0.6950(7) 0.9690(7) 0.102(6) Uani 1 1 d . U
H38 H 0.2302 0.6757 0.9949 0.122 Uiso 1 1 calc R U
C39 C 0.1851(15) 0.7419(7) 0.9620(5) 0.097(5) Uani 1 1 d . U
H39 H 0.1452 0.7536 0.9822 0.116 Uiso 1 1 calc R U
C40 C 0.1969(13) 0.7705(6) 0.9231(5) 0.073(5) Uani 1 1 d . .
C41 C 0.1309(11) 0.9121(6) 0.8484(5) 0.071(4) Uani 1 1 d . .
H41 H 0.0988 0.9098 0.8735 0.086 Uiso 1 1 calc R U
C42 C 0.1158(10) 0.9558(5) 0.8224(4) 0.050(3) Uani 1 1 d . .
C43 C 0.1297(9) 1.0185(6) 0.7756(4) 0.054(4) Uani 1 1 d . .
C44 C 0.1559(10) 1.0520(6) 0.7421(4) 0.058(4) Uani 1 1 d . .
H44 H 0.2045 1.0424 0.7251 0.069 Uiso 1 1 calc R U
C45 C 0.1081(11) 1.0989(5) 0.7351(5) 0.060(4) Uani 1 1 d . .
H45 H 0.1262 1.1216 0.7141 0.072 Uiso 1 1 calc R U
C46 C 0.0350(12) 1.1119(6) 0.7590(5) 0.077(5) Uani 1 1 d . .
H46 H 0.0008 1.1429 0.7531 0.092 Uiso 1 1 calc R U
C47 C 0.0111(13) 1.0804(7) 0.7915(6) 0.089(5) Uani 1 1 d . U
H47 H -0.0386 1.0901 0.8079 0.107 Uiso 1 1 calc R U
C48 C 0.0615(12) 1.0326(5) 0.8006(5) 0.067(4) Uani 1 1 d . .
C49 C 0.0034(9) 0.9134(5) 0.7045(4) 0.048(3) Uani 1 1 d . .
C50 C -0.0010(9) 0.9586(5) 0.6768(4) 0.043(3) Uani 1 1 d . .
C51 C 0.0371(10) 1.0114(5) 0.6273(4) 0.049(3) Uani 1 1 d . .
C52 C 0.0795(10) 1.0387(5) 0.5965(5) 0.058(4) Uani 1 1 d . .
H52 H 0.1339 1.0259 0.5843 0.069 Uiso 1 1 calc R U
C53 C 0.0366(11) 1.0871(7) 0.5842(5) 0.079(5) Uani 1 1 d . .
H53 H 0.0662 1.1072 0.5647 0.094 Uiso 1 1 calc R U
C54 C -0.0467(11) 1.1058(6) 0.5997(6) 0.077(5) Uani 1 1 d . .
H54 H -0.0750 1.1370 0.5885 0.092 Uiso 1 1 calc R U
C55 C -0.0901(13) 1.0802(6) 0.6313(5) 0.086(5) Uani 1 1 d . .
H55 H -0.1454 1.0932 0.6427 0.103 Uiso 1 1 calc R U
C56 C -0.0435(10) 1.0318(5) 0.6452(4) 0.054(3) Uani 1 1 d . .
C57 C -0.0628(10) 0.9074(5) 0.7352(4) 0.053(3) Uani 1 1 d . .
H57 H -0.1127 0.9324 0.7356 0.064 Uiso 1 1 calc R U
C58 C -0.0586(9) 0.8656(5) 0.7657(5) 0.055(4) Uani 1 1 d . .
C59 C -0.0319(11) 0.7928(6) 0.8018(5) 0.072(4) Uani 1 1 d . .
C60 C 0.0007(13) 0.7422(7) 0.8139(6) 0.088(5) Uani 1 1 d . U
H60 H 0.0450 0.7245 0.7990 0.105 Uiso 1 1 calc R U
C61 C -0.0388(17) 0.7216(8) 0.8495(8) 0.139(9) Uani 1 1 d . .
H61 H -0.0237 0.6883 0.8588 0.166 Uiso 1 1 calc R U
C62 C -0.099(2) 0.7498(11) 0.8705(9) 0.161(11) Uani 1 1 d . U
H62 H -0.1151 0.7352 0.8968 0.193 Uiso 1 1 calc R U
C63 C -0.1411(15) 0.7988(8) 0.8586(7) 0.120(7) Uani 1 1 d . U
H63 H -0.1879 0.8150 0.8732 0.144 Uiso 1 1 calc R U
C64 C -0.1010(14) 0.8204(8) 0.8202(6) 0.098(6) Uani 1 1 d . U
C65 C 0.2016(10) 0.7980(5) 0.6201(5) 0.051(3) Uani 1 1 d . .
C66 C 0.0985(11) 0.8151(6) 0.5908(4) 0.056(4) Uani 1 1 d . .
C67 C -0.0283(10) 0.8660(6) 0.5567(4) 0.059(4) Uani 1 1 d . .
C68 C -0.0951(9) 0.9094(6) 0.5436(4) 0.065(4) Uani 1 1 d . .
H68 H -0.0781 0.9405 0.5585 0.078 Uiso 1 1 calc R U
C69 C -0.1860(10) 0.9020(6) 0.5077(5) 0.060(4) Uani 1 1 d . .
H69 H -0.2301 0.9295 0.4969 0.072 Uiso 1 1 calc R U
C70 C -0.2143(11) 0.8561(6) 0.4874(5) 0.067(4) Uani 1 1 d . .
H70 H -0.2791 0.8530 0.4646 0.081 Uiso 1 1 calc R U
C71 C -0.1499(10) 0.8136(6) 0.4996(4) 0.062(4) Uani 1 1 d . .
H71 H -0.1687 0.7824 0.4853 0.074 Uiso 1 1 calc R U
C72 C -0.0549(11) 0.8212(6) 0.5349(5) 0.061(4) Uani 1 1 d . .
C73 C 0.2425(11) 0.7525(5) 0.6109(5) 0.069(4) Uani 1 1 d . .
H73 H 0.2007 0.7337 0.5860 0.082 Uiso 1 1 calc R U
C74 C 0.3411(11) 0.7312(6) 0.6351(5) 0.058(4) Uani 1 1 d . .
C75 C 0.5023(10) 0.7219(6) 0.6820(4) 0.057(4) Uani 1 1 d . .
C76 C 0.5974(11) 0.7278(6) 0.7150(5) 0.083(5) Uani 1 1 d . .
H76 H 0.6103 0.7543 0.7367 0.099 Uiso 1 1 calc R U
C77 C 0.6751(12) 0.6908(7) 0.7136(6) 0.084(5) Uani 1 1 d . U
H77 H 0.7412 0.6932 0.7355 0.100 Uiso 1 1 calc R U
C78 C 0.6594(15) 0.6532(7) 0.6833(6) 0.104(6) Uani 1 1 d . .
H78 H 0.7143 0.6303 0.6844 0.125 Uiso 1 1 calc R U
C79 C 0.5627(13) 0.6469(6) 0.6496(6) 0.088(5) Uani 1 1 d . .
H79 H 0.5508 0.6200 0.6284 0.106 Uiso 1 1 calc R U
C80 C 0.4829(15) 0.6836(6) 0.6491(6) 0.082(5) Uani 1 1 d . .
C81 C 0.3669(9) 0.9591(4) 0.6971(4) 0.041(3) Uani 1 1 d . .
C82 C 0.3525(9) 0.9636(4) 0.6467(5) 0.044(3) Uani 1 1 d . .
C83 C 0.2804(9) 0.9507(4) 0.5707(4) 0.041(3) Uani 1 1 d . .
C84 C 0.2167(10) 0.9374(5) 0.5262(4) 0.051(3) Uani 1 1 d . .
H84 H 0.1548 0.9187 0.5233 0.061 Uiso 1 1 calc R U
C85 C 0.2478(11) 0.9529(5) 0.4863(5) 0.066(4) Uani 1 1 d . .
H85 H 0.2082 0.9431 0.4562 0.080 Uiso 1 1 calc R U
C86 C 0.3348(11) 0.9820(6) 0.4907(4) 0.064(4) Uani 1 1 d . .
H86 H 0.3529 0.9914 0.4629 0.077 Uiso 1 1 calc R U
C87 C 0.3981(9) 0.9985(5) 0.5328(5) 0.060(4) Uani 1 1 d . .
H87 H 0.4565 1.0194 0.5346 0.072 Uiso 1 1 calc R U
C88 C 0.3678(9) 0.9812(5) 0.5741(4) 0.047(3) Uani 1 1 d . .
C89 C 0.4459(10) 0.9849(5) 0.7267(4) 0.053(4) Uani 1 1 d . .
H89 H 0.4913 1.0031 0.7129 0.064 Uiso 1 1 calc R U
C90 C 0.4674(9) 0.9870(5) 0.7783(4) 0.046(3) Uani 1 1 d . .
C91 C 0.4471(10) 0.9783(5) 0.8498(4) 0.057(4) Uani 1 1 d . .
C92 C 0.4116(11) 0.9692(7) 0.8910(5) 0.086(5) Uani 1 1 d . .
H92 H 0.3525 0.9491 0.8902 0.103 Uiso 1 1 calc R U
C93 C 0.4674(13) 0.9909(6) 0.9312(5) 0.091(5) Uani 1 1 d . U
H93 H 0.4437 0.9863 0.9585 0.109 Uiso 1 1 calc R U
C94 C 0.5601(14) 1.0206(7) 0.9352(6) 0.104(6) Uani 1 1 d . U
H94 H 0.5982 1.0319 0.9650 0.125 Uiso 1 1 calc R U
C95 C 0.5954(13) 1.0332(7) 0.8946(6) 0.094(5) Uani 1 1 d . U
H95 H 0.6516 1.0552 0.8955 0.112 Uiso 1 1 calc R U
C96 C 0.5375(10) 1.0094(6) 0.8529(5) 0.070(4) Uani 1 1 d . .
Cl1 Cl 0.2433(5) 0.5067(3) 0.7806(3) 0.188(3) Uani 1 1 d . U
Cl2 Cl 0.3921(6) 0.5550(3) 0.8559(3) 0.195(3) Uani 1 1 d . U
Cl3 Cl 0.8100(6) 0.9491(3) 0.8487(3) 0.223(4) Uani 1 1 d . U
Cl4 Cl 0.2697(7) 0.5735(3) 0.7019(3) 0.226(4) Uani 1 1 d . U

loop_
_atom_site_aniso_label
_atom_site_aniso_U_11
_atom_site_aniso_U_22
_atom_site_aniso_U_33
_atom_site_aniso_U_23
_atom_site_aniso_U_13
_atom_site_aniso_U_12
Zn1 0.0592(11) 0.0518(11) 0.0675(11) 0.0021(8) 0.0053(8) 0.0044(8)
Zn2 0.0458(10) 0.0651(12) 0.0587(10) 0.0047(8) 0.0078(7) -0.0016(8)
Zn3 0.0504(10) 0.0649(11) 0.0488(9) 0.0031(8) 0.0142(7) -0.0068(8)
Fe1 0.0447(11) 0.0529(13) 0.0444(10) 0.0050(9) 0.0056(8) -0.0049(9)
Fe2 0.0362(10) 0.0425(11) 0.0379(9) -0.0028(8) 0.0123(7) -0.0032(8)
O1 0.068(6) 0.041(6) 0.057(5) 0.009(4) 0.012(4) 0.006(5)
O2 0.038(5) 0.050(6) 0.064(5) 0.012(4) 0.007(4) 0.002(4)
O3 0.053(6) 0.067(7) 0.050(5) 0.001(5) 0.013(4) -0.022(5)
O4 0.049(5) 0.041(5) 0.051(5) 0.004(4) 0.013(4) 0.000(4)
O5 0.052(5) 0.059(6) 0.043(5) -0.007(4) 0.009(4) -0.018(5)
O6 0.043(5) 0.051(6) 0.059(5) 0.012(4) 0.021(4) -0.008(4)
N1 0.053(7) 0.060(8) 0.039(6) 0.012(5) 0.001(5) -0.012(6)
N2 0.039(7) 0.050(8) 0.090(8) 0.011(6) 0.008(6) 0.008(6)
N3 0.062(8) 0.049(8) 0.057(7) 0.003(6) 0.006(6) 0.008(6)
N4 0.077(9) 0.033(7) 0.092(9) 0.012(6) 0.017(7) 0.001(6)
N5 0.050(7) 0.081(9) 0.054(7) 0.010(6) -0.007(6) -0.013(6)
N6 0.064(9) 0.071(9) 0.103(11) -0.009(8) 0.001(8) -0.017(7)
N7 0.038(6) 0.065(8) 0.057(7) 0.023(6) 0.010(5) 0.007(6)
N8 0.054(8) 0.088(10) 0.068(8) -0.001(7) 0.002(6) 0.008(7)
N9 0.063(8) 0.057(8) 0.067(8) 0.008(7) 0.007(6) -0.018(7)
N10 0.086(10) 0.072(10) 0.079(9) 0.003(7) 0.040(7) -0.014(8)
N11 0.049(7) 0.059(8) 0.062(7) -0.012(6) 0.024(6) -0.003(6)
N12 0.122(12) 0.068(10) 0.091(9) 0.000(8) 0.071(9) 0.003(9)
N13 0.052(7) 0.047(7) 0.041(6) 0.000(5) 0.019(5) -0.017(5)
N14 0.048(7) 0.060(8) 0.056(7) 0.001(6) 0.021(5) -0.003(6)
N15 0.059(8) 0.049(8) 0.067(7) 0.009(6) 0.014(6) -0.009(6)
N16 0.059(8) 0.120(12) 0.109(10) 0.048(9) 0.054(8) 0.015(8)
N17 0.054(7) 0.044(7) 0.049(6) 0.008(5) 0.036(5) 0.000(5)
N18 0.057(8) 0.085(10) 0.041(6) -0.012(6) 0.000(6) -0.001(7)
N19 0.031(6) 0.043(7) 0.076(7) -0.005(6) 0.001(5) 0.010(5)
N20 0.062(9) 0.081(10) 0.088(9) -0.027(8) 0.013(7) 0.017(7)
N21 0.050(7) 0.056(7) 0.044(6) 0.006(5) 0.021(5) -0.006(6)
N22 0.037(6) 0.052(7) 0.058(7) -0.003(5) 0.003(5) -0.006(5)
N23 0.050(6) 0.039(7) 0.062(7) -0.004(5) 0.025(5) -0.011(5)
N24 0.048(7) 0.085(9) 0.059(7) 0.000(6) 0.022(5) -0.037(6)
C1 0.078(11) 0.053(10) 0.065(10) 0.010(8) 0.027(8) -0.004(8)
C2 0.077(11) 0.037(9) 0.080(11) 0.019(8) 0.019(9) 0.018(8)
C3 0.052(9) 0.100(14) 0.049(9) 0.030(9) 0.002(7) 0.004(9)
C4 0.090(12) 0.076(12) 0.056(9) 0.027(8) -0.011(8) -0.001(10)
C5 0.077(13) 0.103(16) 0.096(13) 0.022(12) -0.009(10) 0.020(12)
C6 0.054(11) 0.101(15) 0.110(14) 0.052(12) 0.008(10) 0.018(10)
C7 0.049(9) 0.075(12) 0.106(12) 0.003(10) 0.015(9) -0.020(9)
C8 0.064(8) 0.054(7) 0.083(8) 0.008(6) 0.030(6) 0.015(6)
C9 0.068(10) 0.037(8) 0.065(9) 0.007(7) -0.001(7) 0.006(7)
C10 0.050(8) 0.037(8) 0.052(8) -0.010(6) -0.004(6) -0.019(7)
C11 0.064(10) 0.030(8) 0.069(9) -0.003(7) 0.001(7) 0.002(7)
C12 0.067(10) 0.055(10) 0.064(9) -0.014(7) 0.003(7) 0.001(8)
C13 0.056(11) 0.111(15) 0.094(12) -0.027(11) 0.008(9) -0.031(10)
C14 0.045(10) 0.109(15) 0.106(13) -0.001(12) -0.028(8) 0.010(10)
C15 0.081(8) 0.083(9) 0.093(8) -0.006(7) -0.011(7) -0.020(7)
C16 0.085(12) 0.075(12) 0.065(10) 0.001(9) 0.001(9) 0.002(10)
C17 0.067(10) 0.058(10) 0.053(9) -0.013(7) 0.002(8) 0.007(8)
C18 0.049(9) 0.064(10) 0.063(10) -0.018(8) -0.007(7) -0.029(8)
C19 0.059(10) 0.079(12) 0.079(12) 0.009(9) -0.023(9) -0.004(9)
C20 0.117(15) 0.117(16) 0.054(10) 0.007(10) 0.012(10) -0.037(12)
C21 0.073(13) 0.141(19) 0.117(15) 0.026(14) 0.003(11) -0.032(13)
C22 0.106(10) 0.116(10) 0.105(9) 0.003(8) 0.015(8) -0.023(8)
C23 0.072(12) 0.144(18) 0.092(13) -0.014(12) -0.009(10) -0.033(12)
C24 0.096(14) 0.096(14) 0.050(10) -0.007(9) -0.005(9) -0.021(11)
C25 0.046(9) 0.069(11) 0.077(11) 0.025(8) 0.013(7) -0.007(7)
C26 0.050(9) 0.063(10) 0.078(11) 0.017(8) 0.031(8) 0.012(8)
C27 0.039(6) 0.066(8) 0.084(8) 0.010(6) 0.025(6) -0.001(6)
C28 0.055(9) 0.050(9) 0.061(9) 0.012(7) 0.007(7) 0.009(7)
C29 0.062(10) 0.080(12) 0.061(9) 0.032(8) 0.019(8) -0.007(8)
C30 0.105(14) 0.078(12) 0.069(11) 0.044(9) 0.036(10) 0.028(11)
C31 0.044(9) 0.105(14) 0.087(11) 0.047(10) 0.034(8) 0.022(9)
C32 0.064(10) 0.054(10) 0.080(11) 0.012(8) 0.028(8) 0.031(8)
C33 0.060(7) 0.074(8) 0.046(6) 0.005(6) 0.031(6) -0.025(6)
C34 0.039(8) 0.082(12) 0.046(8) 0.027(8) 0.007(6) -0.020(8)
C35 0.064(7) 0.070(8) 0.060(7) -0.001(7) 0.008(6) -0.017(7)
C36 0.088(12) 0.069(12) 0.073(10) 0.034(9) 0.014(8) -0.014(9)
C37 0.137(15) 0.083(12) 0.070(11) 0.025(9) 0.003(10) -0.038(11)
C38 0.098(14) 0.095(13) 0.090(12) 0.015(11) -0.017(9) -0.065(11)
C39 0.132(14) 0.102(12) 0.053(10) 0.006(9) 0.017(9) -0.051(11)
C40 0.099(13) 0.074(12) 0.042(9) -0.009(8) 0.010(8) -0.025(10)
C41 0.065(10) 0.090(13) 0.064(9) 0.007(9) 0.024(8) -0.012(9)
C42 0.050(8) 0.049(9) 0.061(9) 0.006(7) 0.035(7) -0.002(7)
C43 0.032(7) 0.094(12) 0.034(7) -0.019(8) 0.006(6) -0.004(8)
C44 0.050(8) 0.084(12) 0.041(8) -0.006(7) 0.016(6) -0.018(8)
C45 0.072(10) 0.044(9) 0.067(9) -0.017(7) 0.024(8) 0.004(8)
C46 0.095(12) 0.065(11) 0.074(10) 0.012(9) 0.031(9) 0.001(9)
C47 0.085(8) 0.086(9) 0.101(9) 0.006(7) 0.034(7) -0.002(7)
C48 0.095(12) 0.027(8) 0.093(11) -0.009(8) 0.050(10) -0.013(8)
C49 0.039(7) 0.052(9) 0.047(8) -0.012(7) 0.001(6) -0.002(6)
C50 0.029(7) 0.057(9) 0.036(7) -0.003(6) -0.006(5) -0.013(6)
C51 0.056(9) 0.038(8) 0.045(7) 0.002(6) 0.001(6) -0.013(7)
C52 0.051(9) 0.035(8) 0.095(10) 0.007(8) 0.034(8) 0.003(7)
C53 0.044(9) 0.098(14) 0.081(11) 0.012(10) -0.006(8) -0.036(9)
C54 0.050(10) 0.064(11) 0.092(12) 0.008(9) -0.023(8) -0.006(8)
C55 0.101(13) 0.078(12) 0.068(10) 0.023(9) 0.003(9) 0.039(11)
C56 0.051(8) 0.063(10) 0.045(8) -0.001(7) 0.008(6) 0.001(7)
C57 0.062(9) 0.041(8) 0.064(9) 0.000(7) 0.031(7) -0.012(7)
C58 0.027(7) 0.064(10) 0.075(10) 0.014(8) 0.015(6) -0.004(7)
C59 0.057(10) 0.072(12) 0.085(11) 0.039(9) 0.016(8) 0.009(8)
C60 0.089(9) 0.081(9) 0.090(8) 0.013(7) 0.017(7) -0.015(7)
C61 0.133(19) 0.103(18) 0.16(2) 0.074(16) 0.002(16) -0.040(15)
C62 0.159(14) 0.158(14) 0.163(13) 0.022(9) 0.035(9) -0.012(9)
C63 0.105(10) 0.140(11) 0.124(10) 0.008(8) 0.047(8) -0.005(8)
C64 0.081(9) 0.118(10) 0.101(9) 0.017(8) 0.034(7) -0.012(8)
C65 0.043(8) 0.048(9) 0.064(9) 0.015(7) 0.020(7) 0.004(7)
C66 0.058(9) 0.073(11) 0.043(8) 0.004(7) 0.024(7) -0.001(8)
C67 0.040(8) 0.100(13) 0.030(7) 0.024(8) -0.004(6) 0.007(8)
C68 0.035(8) 0.105(13) 0.059(9) 0.014(8) 0.016(6) 0.000(8)
C69 0.033(8) 0.071(11) 0.073(9) 0.004(8) 0.009(7) 0.006(7)
C70 0.044(9) 0.079(12) 0.066(9) -0.001(9) -0.011(7) -0.003(8)
C71 0.051(8) 0.104(13) 0.027(7) -0.018(7) 0.005(6) -0.023(9)
C72 0.059(10) 0.071(11) 0.054(9) -0.018(8) 0.018(7) -0.038(8)
C73 0.062(10) 0.056(10) 0.086(10) -0.003(8) 0.015(8) 0.015(8)
C74 0.050(9) 0.079(12) 0.055(9) 0.006(8) 0.030(7) -0.003(8)
C75 0.034(8) 0.083(11) 0.049(8) 0.014(8) 0.004(6) 0.003(7)
C76 0.045(9) 0.103(14) 0.103(12) 0.004(10) 0.024(9) 0.000(9)
C77 0.062(8) 0.093(9) 0.094(8) 0.016(7) 0.016(7) 0.022(7)
C78 0.105(16) 0.100(15) 0.104(14) -0.011(12) 0.020(12) 0.051(12)
C79 0.085(13) 0.078(12) 0.088(12) -0.010(10) -0.003(10) 0.026(10)
C80 0.107(15) 0.083(13) 0.067(11) -0.009(9) 0.044(10) 0.029(11)
C81 0.040(7) 0.028(7) 0.057(8) -0.002(6) 0.018(6) 0.009(6)
C82 0.034(7) 0.036(8) 0.066(9) 0.002(6) 0.017(6) -0.003(6)
C83 0.038(7) 0.032(7) 0.066(9) 0.015(6) 0.036(6) -0.006(6)
C84 0.065(9) 0.046(8) 0.041(8) -0.003(6) 0.009(7) 0.011(7)
C85 0.051(9) 0.079(11) 0.058(9) -0.013(8) -0.005(7) -0.011(8)
C86 0.067(10) 0.083(11) 0.033(7) 0.014(7) -0.005(7) 0.006(9)
C87 0.028(7) 0.070(10) 0.087(10) 0.042(8) 0.025(7) 0.008(7)
C88 0.044(8) 0.047(8) 0.044(8) -0.003(6) 0.001(6) 0.002(6)
C89 0.059(9) 0.069(10) 0.042(8) -0.011(7) 0.033(6) -0.017(7)
C90 0.037(7) 0.042(8) 0.062(9) -0.004(6) 0.017(6) -0.005(6)
C91 0.047(8) 0.067(10) 0.048(8) 0.002(7) -0.005(6) -0.020(7)
C92 0.075(11) 0.138(16) 0.040(9) -0.004(9) 0.003(8) -0.041(11)
C93 0.095(9) 0.102(9) 0.071(8) -0.007(7) 0.014(7) -0.031(7)
C94 0.106(9) 0.116(10) 0.087(8) -0.007(8) 0.019(7) -0.028(8)
C95 0.092(9) 0.109(9) 0.085(8) -0.007(7) 0.031(7) -0.010(7)
C96 0.047(9) 0.098(13) 0.063(10) -0.003(9) 0.014(7) -0.029(8)
Cl1 0.120(5) 0.194(7) 0.242(7) -0.014(6) 0.030(5) 0.033(5)
Cl2 0.209(7) 0.170(6) 0.197(6) 0.023(5) 0.035(5) 0.035(6)
Cl3 0.199(7) 0.246(8) 0.270(8) -0.045(7) 0.146(6) -0.021(6)
Cl4 0.253(8) 0.190(7) 0.259(8) -0.028(7) 0.110(7) 0.042(7)

loop_
_atom_type_symbol
_atom_type_description
_atom_type_scat_dispersion_real
_atom_type_scat_dispersion_imag
_atom_type_scat_source
C C 0.0033 0.0016 'International Tables Vol C Tables 4.2.6.8 and 6.1.1.4'
H H 0.0000 0.0000 'International Tables Vol C Tables 4.2.6.8 and 6.1.1.4'
N N 0.0061 0.0033 'International Tables Vol C Tables 4.2.6.8 and 6.1.1.4'
O O 0.0106 0.0060 'International Tables Vol C Tables 4.2.6.8 and 6.1.1.4'
Cl Cl 0.1484 0.1585 'International Tables Vol C Tables 4.2.6.8 and 6.1.1.4'
Fe Fe 0.3463 0.8444 'International Tables Vol C Tables 4.2.6.8 and 6.1.1.4'
Zn Zn 0.2839 1.4301 'International Tables Vol C Tables 4.2.6.8 and 6.1.1.4'

loop_
_geom_angle_atom_site_label_1
_geom_angle_atom_site_label_2
_geom_angle_atom_site_label_3
_geom_angle
N15 Zn1 O1 120.2(4)
N15 Zn1 N3 105.7(4)
O1 Zn1 N3 96.7(4)
N15 Zn1 O4 96.6(4)
O1 Zn1 O4 122.7(3)
N3 Zn1 O4 114.8(4)
O5 Zn2 O2 121.5(3)
O5 Zn2 N7 115.6(4)
O2 Zn2 N7 95.5(4)
O5 Zn2 N19 98.0(4)
O2 Zn2 N19 122.0(4)
N7 Zn2 N19 104.0(4)
N23 Zn3 O6 96.5(4)
N23 Zn3 N11 101.4(4)
O6 Zn3 N11 119.9(4)
N23 Zn3 O3 116.3(4)
O6 Zn3 O3 126.9(3)
N11 Zn3 O3 94.4(4)
N1 Fe1 N5 107.3(4)
N1 Fe1 N9 104.8(5)
N5 Fe1 N9 98.0(4)
N1 Fe1 O2 92.5(3)
N5 Fe1 O2 76.9(4)
N9 Fe1 O2 162.8(4)
N1 Fe1 O3 159.8(4)
N5 Fe1 O3 92.5(4)
N9 Fe1 O3 75.8(4)
O2 Fe1 O3 87.9(3)
N1 Fe1 O1 76.5(4)
N5 Fe1 O1 164.0(4)
N9 Fe1 O1 95.9(4)
O2 Fe1 O1 87.5(3)
O3 Fe1 O1 83.3(3)
N21 Fe2 N17 104.6(4)
N21 Fe2 N13 99.4(4)
N17 Fe2 N13 99.7(4)
N21 Fe2 O5 97.1(3)
N17 Fe2 O5 77.1(3)
N13 Fe2 O5 163.5(3)
N21 Fe2 O4 159.8(4)
N17 Fe2 O4 95.6(3)
N13 Fe2 O4 76.6(3)
O5 Fe2 O4 87.5(3)
N21 Fe2 O6 75.6(3)
N17 Fe2 O6 165.5(4)
N13 Fe2 O6 94.5(3)
O5 Fe2 O6 88.4(3)
O4 Fe2 O6 84.9(3)
C1 O1 Zn1 120.1(9)
C1 O1 Fe1 115.5(8)
Zn1 O1 Fe1 122.1(4)
C17 O2 Zn2 118.6(7)
C17 O2 Fe1 118.1(8)
Zn2 O2 Fe1 120.0(4)
C33 O3 Zn3 121.0(9)
C33 O3 Fe1 115.2(8)
Zn3 O3 Fe1 119.0(4)
C49 O4 Zn1 121.2(7)
C49 O4 Fe2 113.5(7)
Zn1 O4 Fe2 122.3(4)
C65 O5 Zn2 119.4(8)
C65 O5 Fe2 115.6(7)
Zn2 O5 Fe2 121.2(4)
C81 O6 Zn3 122.0(8)
C81 O6 Fe2 115.3(7)
Zn3 O6 Fe2 120.8(4)
C2 N1 C3 101.9(12)
C2 N1 Fe1 118.3(9)
C3 N1 Fe1 139.7(10)
C2 N2 C8 107.4(13)
C2 N2 H2 126.8
C8 N2 H2 125.8
C10 N3 C11 106.5(11)
C10 N3 Zn1 121.9(9)
C11 N3 Zn1 131.4(9)
C10 N4 C16 108.9(12)
C10 N4 H4 126.4
C16 N4 H4 124.8
C18 N5 C19 105.5(12)
C18 N5 Fe1 114.0(8)
C19 N5 Fe1 140.6(11)
C18 N6 C24 109.8(13)
C18 N6 H6 124.9
C24 N6 H6 125.3
C26 N7 C27 109.6(11)
C26 N7 Zn2 122.9(9)
C27 N7 Zn2 127.2(10)
C26 N8 C32 109.2(13)
C26 N8 H8 127.1
C32 N8 H8 123.7
C34 N9 C35 111.1(12)
C34 N9 Fe1 114.0(9)
C35 N9 Fe1 133.9(11)
C40 N10 C34 108.2(13)
C40 N10 H10 125.9
C34 N10 H10 125.9
C42 N11 C43 106.0(11)
C42 N11 Zn3 123.8(10)
C43 N11 Zn3 130.1(8)
C42 N12 C48 109.9(11)
C42 N12 H12 124.3
C48 N12 H12 125.8
C50 N13 C51 106.2(11)
C50 N13 Fe2 115.0(9)
C51 N13 Fe2 138.6(8)
C50 N14 C56 103.8(10)
C50 N14 H14 129.0
C56 N14 H14 127.2
C58 N15 C59 105.4(11)
C58 N15 Zn1 120.9(9)
C59 N15 Zn1 133.6(10)
C64 N16 C58 106.7(14)
C64 N16 H16 127.0
C58 N16 H16 126.3
C66 N17 C67 103.6(12)
C66 N17 Fe2 113.1(9)
C67 N17 Fe2 142.7(10)
C66 N18 C72 107.7(12)
C66 N18 H18 125.9
C72 N18 H18 126.4
C74 N19 C75 106.1(11)
C74 N19 Zn2 120.6(9)
C75 N19 Zn2 131.7(9)
C74 N20 C80 103.8(12)
C74 N20 H20 128.0
C80 N20 H20 128.2
C82 N21 C83 107.4(10)
C82 N21 Fe2 115.4(8)
C83 N21 Fe2 137.1(8)
C82 N22 C88 107.5(10)
C82 N22 H22 126.2
C88 N22 H22 126.2
C90 N23 C91 105.3(10)
C90 N23 Zn3 123.0(8)
C91 N23 Zn3 131.4(8)
C96 N24 C90 106.4(10)
C96 N24 H24 126.8
C90 N24 H24 126.8
O1 C1 C9 130.1(14)
O1 C1 C2 111.5(12)
C9 C1 C2 118.4(13)
N2 C2 N1 115.1(13)
N2 C2 C1 127.3(14)
N1 C2 C1 117.5(13)
C8 C3 C4 125.1(16)
C8 C3 N1 106.4(12)
C4 C3 N1 128.4(16)
C5 C4 C3 116.0(16)
C5 C4 H4A 122.0
C3 C4 H4A 122.0
C4 C5 C6 121.8(17)
C4 C5 H5 119.1
C6 C5 H5 119.1
C5 C6 C7 120.4(17)
C5 C6 H6A 119.8
C7 C6 H6A 119.8
C6 C7 C8 119.1(16)
C6 C7 H7 120.5
C8 C7 H7 120.5
N2 C8 C3 109.1(13)
N2 C8 C7 133.6(16)
C3 C8 C7 117.4(15)
C1 C9 C10 122.6(13)
C1 C9 H9 118.7
C10 C9 H9 118.7
N4 C10 N3 111.1(12)
N4 C10 C9 121.0(13)
N3 C10 C9 127.7(12)
C16 C11 N3 109.7(13)
C16 C11 C12 119.7(14)
N3 C11 C12 130.4(13)
C13 C12 C11 119.2(14)
C13 C12 H12A 120.4
C11 C12 H12A 120.4
C12 C13 C14 119.5(16)
C12 C13 H13 120.3
C14 C13 H13 120.3
C15 C14 C13 123.7(15)
C15 C14 H14A 118.2
C13 C14 H14A 118.2
C14 C15 C16 114.1(16)
C14 C15 H15 123.0
C16 C15 H15 123.0
C11 C16 C15 123.6(16)
C11 C16 N4 103.7(12)
C15 C16 N4 132.7(16)
C25 C17 O2 129.2(12)
C25 C17 C18 122.8(14)
O2 C17 C18 108.0(12)
N6 C18 N5 109.6(12)
N6 C18 C17 128.1(14)
N5 C18 C17 122.3(12)
C24 C19 C20 121.6(15)
C24 C19 N5 108.9(15)
C20 C19 N5 129.4(15)
C19 C20 C21 117.1(16)
C19 C20 H20A 121.5
C21 C20 H20A 121.5
C22 C21 C20 118.8(18)
C22 C21 H21 120.6
C20 C21 H21 120.6
C21 C22 C23 125.6(18)
C21 C22 H22A 117.2
C23 C22 H22A 117.2
C24 C23 C22 112.1(16)
C24 C23 H23 124.0
C22 C23 H23 124.0
C19 C24 N6 106.1(14)
C19 C24 C23 124.3(17)
N6 C24 C23 129.4(17)
C17 C25 C26 127.4(14)
C17 C25 H25 116.3
C26 C25 H25 116.3
N7 C26 N8 109.5(13)
N7 C26 C25 124.6(13)
N8 C26 C25 125.9(15)
N7 C27 C28 137.6(13)
N7 C27 C32 106.7(13)
C28 C27 C32 115.6(13)
C29 C28 C27 123.8(14)
C29 C28 H28 118.1
C27 C28 H28 118.1
C28 C29 C30 119.0(14)
C28 C29 H29 120.5
C30 C29 H29 120.5
C31 C30 C29 124.1(14)
C31 C30 H30 118.0
C29 C30 H30 118.0
C30 C31 C32 113.7(14)
C30 C31 H31 123.2
C32 C31 H31 123.2
N8 C32 C27 104.8(12)
N8 C32 C31 131.3(15)
C27 C32 C31 123.8(14)
O3 C33 C41 126.0(13)
O3 C33 C34 110.8(13)
C41 C33 C34 123.2(12)
N9 C34 N10 108.9(12)
N9 C34 C33 123.0(12)
N10 C34 C33 127.8(15)
C36 C35 N9 134.6(15)
C36 C35 C40 123.1(15)
N9 C35 C40 102.3(13)
C37 C36 C35 119.2(17)
C37 C36 H36 120.4
C35 C36 H36 120.4
C36 C37 C38 120.1(19)
C36 C37 H37 120.0
C38 C37 H37 120.0
C37 C38 C39 123.3(19)
C37 C38 H38 118.4
C39 C38 H38 118.4
C38 C39 C40 117.0(18)
C38 C39 H39 121.5
C40 C39 H39 121.5
N10 C40 C39 133.4(17)
N10 C40 C35 109.4(13)
C39 C40 C35 117.1(17)
C42 C41 C33 125.4(13)
C42 C41 H41 117.3
C33 C41 H41 117.3
N11 C42 N12 109.4(12)
N11 C42 C41 126.3(13)
N12 C42 C41 124.0(12)
C48 C43 N11 108.1(12)
C48 C43 C44 120.3(14)
N11 C43 C44 131.5(12)
C45 C44 C43 119.1(12)
C45 C44 H44 120.5
C43 C44 H44 120.5
C46 C45 C44 119.9(14)
C46 C45 H45 120.0
C44 C45 H45 120.0
C47 C46 C45 121.1(16)
C47 C46 H46 119.5
C45 C46 H46 119.5
C46 C47 C48 120.2(15)
C46 C47 H47 119.9
C48 C47 H47 119.9
C43 C48 N12 106.5(13)
C43 C48 C47 119.2(15)
N12 C48 C47 134.2(14)
O4 C49 C57 125.8(12)
O4 C49 C50 113.1(11)
C57 C49 C50 120.7(12)
N13 C50 N14 114.2(11)
N13 C50 C49 121.0(12)
N14 C50 C49 124.7(11)
C52 C51 N13 132.3(13)
C52 C51 C56 120.3(13)
N13 C51 C56 107.2(11)
C51 C52 C53 116.6(12)
C51 C52 H52 121.7
C53 C52 H52 121.7
C54 C53 C52 122.9(14)
C54 C53 H53 118.6
C52 C53 H53 118.6
C53 C54 C55 122.3(16)
C53 C54 H54 118.9
C55 C54 H54 118.9
C54 C55 C56 114.7(15)
C54 C55 H55 122.7
C56 C55 H55 122.7
N14 C56 C51 108.5(12)
N14 C56 C55 128.3(13)
C51 C56 C55 123.1(13)
C49 C57 C58 124.1(12)
C49 C57 H57 118.0
C58 C57 H57 118.0
N15 C58 N16 111.2(12)
N15 C58 C57 128.5(12)
N16 C58 C57 120.3(13)
C64 C59 N15 107.4(14)
C64 C59 C60 126.3(16)
N15 C59 C60 126.2(15)
C61 C60 C59 114.4(17)
C61 C60 H60 122.8
C59 C60 H60 122.8
C62 C61 C60 120(2)
C62 C61 H61 120.2
C60 C61 H61 120.2
C61 C62 C63 130(3)
C61 C62 H62 115.2
C63 C62 H62 115.2
C62 C63 C64 111(2)
C62 C63 H63 124.7
C64 C63 H63 124.7
N16 C64 C59 109.3(15)
N16 C64 C63 131.6(19)
C59 C64 C63 119.0(19)
O5 C65 C73 129.0(13)
O5 C65 C66 110.8(12)
C73 C65 C66 120.2(13)
N17 C66 N18 111.0(12)
N17 C66 C65 121.0(13)
N18 C66 C65 127.4(14)
C72 C67 N17 112.4(13)
C72 C67 C68 121.3(13)
N17 C67 C68 126.3(14)
C69 C68 C67 115.4(14)
C69 C68 H68 122.3
C67 C68 H68 122.3
C70 C69 C68 122.7(14)
C70 C69 H69 118.7
C68 C69 H69 118.7
C69 C70 C71 122.5(13)
C69 C70 H70 118.8
C71 C70 H70 118.8
C70 C71 C72 115.2(14)
C70 C71 H71 122.4
C72 C71 H71 122.4
C67 C72 N18 105.1(12)
C67 C72 C71 122.8(15)
N18 C72 C71 132.1(14)
C65 C73 C74 127.1(14)
C65 C73 H73 116.4
C74 C73 H73 116.4
N19 C74 N20 112.5(12)
N19 C74 C73 125.0(14)
N20 C74 C73 122.3(13)
C76 C75 C80 123.1(15)
C76 C75 N19 129.5(15)
C80 C75 N19 107.3(12)
C75 C76 C77 115.0(16)
C75 C76 H76 122.5
C77 C76 H76 122.5
C78 C77 C76 124.0(17)
C78 C77 H77 118.0
C76 C77 H77 118.0
C77 C78 C79 121.4(16)
C77 C78 H78 119.3
C79 C78 H78 119.3
C78 C79 C80 116.7(16)
C78 C79 H79 121.7
C80 C79 H79 121.7
C75 C80 N20 110.1(13)
C75 C80 C79 119.9(17)
N20 C80 C79 130.0(16)
O6 C81 C89 128.1(11)
O6 C81 C82 112.4(11)
C89 C81 C82 119.3(11)
N21 C82 N22 109.7(10)
N21 C82 C81 120.8(11)
N22 C82 C81 129.5(11)
C88 C83 N21 108.5(11)
C88 C83 C84 119.8(11)
N21 C83 C84 131.6(11)
C85 C84 C83 118.3(12)
C85 C84 H84 120.9
C83 C84 H84 120.9
C86 C85 C84 120.5(12)
C86 C85 H85 119.8
C84 C85 H85 119.8
C85 C86 C87 124.7(13)
C85 C86 H86 117.7
C87 C86 H86 117.7
C86 C87 C88 114.7(12)
C86 C87 H87 122.6
C88 C87 H87 122.6
C83 C88 N22 106.9(11)
C83 C88 C87 121.9(11)
N22 C88 C87 131.2(12)
C81 C89 C90 126.3(11)
C81 C89 H89 116.9
C90 C89 H89 116.9
N23 C90 N24 112.1(10)
N23 C90 C89 123.4(11)
N24 C90 C89 124.4(11)
N23 C91 C92 131.0(12)
N23 C91 C96 109.4(11)
C92 C91 C96 119.5(12)
C93 C92 C91 116.5(14)
C93 C92 H92 121.8
C91 C92 H92 121.8
C92 C93 C94 124.7(16)
C92 C93 H93 117.6
C94 C93 H93 117.6
C95 C94 C93 120.9(16)
C95 C94 H94 119.5
C93 C94 H94 119.5
C96 C95 C94 113.5(16)
C96 C95 H95 123.2
C94 C95 H95 123.2
N24 C96 C95 128.3(13)
N24 C96 C91 106.8(11)
C95 C96 C91 124.5(13)

loop_
_geom_bond_atom_site_label_1
_geom_bond_atom_site_label_2
_geom_bond_distance
Zn1 N15 1.954(11)
Zn1 O1 1.966(8)
Zn1 N3 1.969(11)
Zn1 O4 1.970(8)
Zn2 O5 1.964(8)
Zn2 O2 1.976(8)
Zn2 N7 1.976(10)
Zn2 N19 1.986(10)
Zn3 N23 1.942(10)
Zn3 O6 1.956(7)
Zn3 N11 1.960(10)
Zn3 O3 1.969(8)
Fe1 N1 2.030(11)
Fe1 N5 2.065(11)
Fe1 N9 2.071(11)
Fe1 O2 2.164(8)
Fe1 O3 2.190(9)
Fe1 O1 2.193(8)
Fe2 N21 2.052(9)
Fe2 N17 2.068(10)
Fe2 N13 2.084(10)
Fe2 O5 2.194(9)
Fe2 O4 2.195(7)
Fe2 O6 2.215(8)
O1 C1 1.345(15)
O2 C17 1.370(15)
O3 C33 1.355(13)
O4 C49 1.364(13)
O5 C65 1.322(14)
O6 C81 1.314(13)
N1 C2 1.334(16)
N1 C3 1.440(16)
N2 C2 1.284(15)
N2 C8 1.325(16)
N2 H2 0.8597
N3 C10 1.332(15)
N3 C11 1.384(15)
N4 C10 1.295(14)
N4 C16 1.434(17)
N4 H4 0.8601
N5 C18 1.366(15)
N5 C19 1.418(17)
N6 C18 1.343(14)
N6 C24 1.379(17)
N6 H6 0.8599
N7 C26 1.338(16)
N7 C27 1.367(15)
N8 C26 1.342(15)
N8 C32 1.398(16)
N8 H8 0.8598
N9 C34 1.328(16)
N9 C35 1.404(16)
N10 C40 1.340(18)
N10 C34 1.375(15)
N10 H10 0.8599
N11 C42 1.316(13)
N11 C43 1.417(16)
N12 C42 1.331(15)
N12 C48 1.351(16)
N12 H12 0.8603
N13 C50 1.315(13)
N13 C51 1.379(14)
N14 C50 1.353(14)
N14 C56 1.388(15)
N14 H14 0.8602
N15 C58 1.343(15)
N15 C59 1.403(15)
N16 C64 1.34(2)
N16 C58 1.362(15)
N16 H16 0.8601
N17 C66 1.359(16)
N17 C67 1.391(14)
N18 C66 1.366(16)
N18 C72 1.392(17)
N18 H18 0.8598
N19 C74 1.352(15)
N19 C75 1.396(15)
N20 C74 1.375(16)
N20 C80 1.395(19)
N20 H20 0.8598
N21 C82 1.337(14)
N21 C83 1.382(13)
N22 C82 1.374(13)
N22 C88 1.377(13)
N22 H22 0.8601
N23 C90 1.357(13)
N23 C91 1.374(14)
N24 C96 1.370(15)
N24 C90 1.382(14)
N24 H24 0.8603
C1 C9 1.376(17)
C1 C2 1.506(18)
C3 C8 1.365(19)
C3 C4 1.380(18)
C4 C5 1.38(2)
C4 H4A 0.9300
C5 C6 1.38(2)
C5 H5 0.9300
C6 C7 1.386(19)
C6 H6A 0.9300
C7 C8 1.414(19)
C7 H7 0.9300
C9 C10 1.428(16)
C9 H9 0.9300
C11 C16 1.358(18)
C11 C12 1.404(17)
C12 C13 1.365(17)
C12 H12A 0.9300
C13 C14 1.40(2)
C13 H13 0.9300
C14 C15 1.38(2)
C14 H14A 0.9300
C15 C16 1.421(19)
C15 H15 0.9300
C17 C25 1.314(17)
C17 C18 1.469(17)
C19 C24 1.37(2)
C19 C20 1.395(19)
C20 C21 1.43(2)
C20 H20A 0.9300
C21 C22 1.36(2)
C21 H21 0.9300
C22 C23 1.44(2)
C22 H22A 0.9300
C23 C24 1.403(19)
C23 H23 0.9300
C25 C26 1.385(18)
C25 H25 0.9300
C27 C28 1.391(17)
C27 C32 1.435(18)
C28 C29 1.335(16)
C28 H28 0.9300
C29 C30 1.414(19)
C29 H29 0.9300
C30 C31 1.39(2)
C30 H30 0.9300
C31 C32 1.439(17)
C31 H31 0.9300
C33 C41 1.395(18)
C33 C34 1.409(17)
C35 C36 1.358(19)
C35 C40 1.454(19)
C36 C37 1.338(18)
C36 H36 0.9300
C37 C38 1.40(2)
C37 H37 0.9300
C38 C39 1.40(2)
C38 H38 0.9300
C39 C40 1.402(19)
C39 H39 0.9300
C41 C42 1.371(17)
C41 H41 0.9300
C43 C48 1.335(16)
C43 C44 1.423(17)
C44 C45 1.384(17)
C44 H44 0.9300
C45 C46 1.356(16)
C45 H45 0.9300
C46 C47 1.354(18)
C46 H46 0.9300
C47 C48 1.420(19)
C47 H47 0.9300
C49 C57 1.398(15)
C49 C50 1.437(16)
C51 C52 1.371(16)
C51 C56 1.392(16)
C52 C53 1.410(19)
C52 H52 0.9300
C53 C54 1.366(19)
C53 H53 0.9300
C54 C55 1.373(19)
C54 H54 0.9300
C55 C56 1.433(18)
C55 H55 0.9300
C57 C58 1.409(16)
C57 H57 0.9300
C59 C64 1.37(2)
C59 C60 1.42(2)
C60 C61 1.38(2)
C60 H60 0.9300
C61 C62 1.33(3)
C61 H61 0.9300
C62 C63 1.42(3)
C62 H62 0.9300
C63 C64 1.46(2)
C63 H63 0.9300
C65 C73 1.372(17)
C65 C66 1.461(17)
C67 C72 1.350(18)
C67 C68 1.432(18)
C68 C69 1.372(16)
C68 H68 0.9300
C69 C70 1.362(17)
C69 H69 0.9300
C70 C71 1.395(18)
C70 H70 0.9300
C71 C72 1.399(16)
C71 H71 0.9300
C73 C74 1.409(17)
C73 H73 0.9300
C75 C76 1.361(17)
C75 C80 1.372(18)
C76 C77 1.417(19)
C76 H76 0.9300
C77 C78 1.31(2)
C77 H77 0.9300
C78 C79 1.39(2)
C78 H78 0.9300
C79 C80 1.418(19)
C79 H79 0.9300
C81 C89 1.344(15)
C81 C82 1.432(16)
C83 C88 1.376(15)
C83 C84 1.387(15)
C84 C85 1.384(16)
C84 H84 0.9300
C85 C86 1.346(17)
C85 H85 0.9300
C86 C87 1.358(17)
C86 H86 0.9300
C87 C88 1.430(15)
C87 H87 0.9300
C89 C90 1.452(15)
C89 H89 0.9300
C91 C92 1.408(17)
C91 C96 1.417(16)
C92 C93 1.336(18)
C92 H92 0.9300
C93 C94 1.42(2)
C93 H93 0.9300
C94 C95 1.410(19)
C94 H94 0.9300
C95 C96 1.402(19)
C95 H95 0.9300

loop_
_geom_hbond_atom_site_label_D
_geom_hbond_atom_site_label_H
_geom_hbond_atom_site_label_A
_geom_hbond_distance_DH
_geom_hbond_distance_HA
_geom_hbond_distance_DA
_geom_hbond_angle_DHA
_geom_hbond_site_symmetry_A
N24 H24 Cl4 0.86 2.06 2.897(12) 164.3 2_656
N22 H22 Cl2 0.86 2.17 3.003(12) 164.2 2_656
N16 H16 Cl3 0.86 2.15 2.944(16) 153.6 1_455
N14 H14 Cl1 0.86 2.00 2.855(12) 176.4 2_556
N12 H12 Cl3 0.86 2.88 3.552(14) 136.2 1_455
N8 H8 Cl1 0.86 2.26 3.006(15) 144.9 2_656
N6 H6 Cl3 0.86 2.27 3.124(15) 173.5 .
N2 H2 Cl4 0.86 2.14 2.983(14) 165.2 .

loop_
_geom_torsion_atom_site_label_1
_geom_torsion_atom_site_label_2
_geom_torsion_atom_site_label_3
_geom_torsion_atom_site_label_4
_geom_torsion
Zn1 O1 C1 C9 9.9(19)
Fe1 O1 C1 C9 173.4(12)
Zn1 O1 C1 C2 -172.2(8)
Fe1 O1 C1 C2 -8.7(13)
C8 N2 C2 N1 -1.6(17)
C8 N2 C2 C1 175.8(13)
C3 N1 C2 N2 0.1(15)
Fe1 N1 C2 N2 180.0(9)
C3 N1 C2 C1 -177.6(11)
Fe1 N1 C2 C1 2.3(16)
O1 C1 C2 N2 -172.8(13)
C9 C1 C2 N2 5(2)
O1 C1 C2 N1 4.6(17)
C9 C1 C2 N1 -177.2(12)
C2 N1 C3 C8 1.4(14)
Fe1 N1 C3 C8 -178.4(10)
C2 N1 C3 C4 179.4(14)
Fe1 N1 C3 C4 0(2)
C8 C3 C4 C5 -4(2)
N1 C3 C4 C5 178.3(13)
C3 C4 C5 C6 5(2)
C4 C5 C6 C7 -3(3)
C5 C6 C7 C8 -1(2)
C2 N2 C8 C3 2.5(16)
C2 N2 C8 C7 -178.8(15)
C4 C3 C8 N2 179.4(13)
N1 C3 C8 N2 -2.4(15)
C4 C3 C8 C7 0(2)
N1 C3 C8 C7 178.6(11)
C6 C7 C8 N2 -176.6(15)
C6 C7 C8 C3 2(2)
O1 C1 C9 C10 -3(2)
C2 C1 C9 C10 179.7(12)
C16 N4 C10 N3 -2.0(15)
C16 N4 C10 C9 174.6(12)
C11 N3 C10 N4 3.6(15)
Zn1 N3 C10 N4 178.6(8)
C11 N3 C10 C9 -172.8(13)
Zn1 N3 C10 C9 2.2(19)
C1 C9 C10 N4 179.4(12)
C1 C9 C10 N3 -5(2)
C10 N3 C11 C16 -3.8(16)
Zn1 N3 C11 C16 -178.2(10)
C10 N3 C11 C12 -178.7(14)
Zn1 N3 C11 C12 7(2)
C16 C11 C12 C13 3(2)
N3 C11 C12 C13 177.5(14)
C11 C12 C13 C14 1(2)
C12 C13 C14 C15 -5(3)
C13 C14 C15 C16 5(3)
N3 C11 C16 C15 -178.8(14)
C12 C11 C16 C15 -3(2)
N3 C11 C16 N4 2.5(16)
C12 C11 C16 N4 178.1(12)
C14 C15 C16 C11 -1(2)
C14 C15 C16 N4 177.8(16)
C10 N4 C16 C11 -0.3(16)
C10 N4 C16 C15 -178.9(16)
Zn2 O2 C17 C25 13.9(19)
Fe1 O2 C17 C25 173.3(12)
Zn2 O2 C17 C18 -168.9(8)
Fe1 O2 C17 C18 -9.5(13)
C24 N6 C18 N5 -2.3(18)
C24 N6 C18 C17 179.6(15)
C19 N5 C18 N6 3.3(16)
Fe1 N5 C18 N6 -178.3(9)
C19 N5 C18 C17 -178.4(13)
Fe1 N5 C18 C17 0.0(18)
C25 C17 C18 N6 2(2)
O2 C17 C18 N6 -175.8(14)
C25 C17 C18 N5 -176.3(14)
O2 C17 C18 N5 6.3(19)
C18 N5 C19 C24 -3.2(18)
Fe1 N5 C19 C24 179.1(12)
C18 N5 C19 C20 179.8(17)
Fe1 N5 C19 C20 2(3)
C24 C19 C20 C21 8(3)
N5 C19 C20 C21 -175.3(17)
C19 C20 C21 C22 -8(3)
C20 C21 C22 C23 6(3)
C21 C22 C23 C24 -3(3)
C20 C19 C24 N6 179.2(15)
N5 C19 C24 N6 1.9(19)
C20 C19 C24 C23 -6(3)
N5 C19 C24 C23 176.7(16)
C18 N6 C24 C19 0.2(19)
C18 N6 C24 C23 -174.3(18)
C22 C23 C24 C19 3(3)
C22 C23 C24 N6 176.7(18)
O2 C17 C25 C26 -3(3)
C18 C17 C25 C26 179.9(14)
C27 N7 C26 N8 3.3(16)
Zn2 N7 C26 N8 178.1(8)
C27 N7 C26 C25 -176.1(13)
Zn2 N7 C26 C25 -1.3(19)
C32 N8 C26 N7 -1.5(16)
C32 N8 C26 C25 177.9(13)
C17 C25 C26 N7 -4(2)
C17 C25 C26 N8 176.5(14)
C26 N7 C27 C28 178.6(16)
Zn2 N7 C27 C28 4(2)
C26 N7 C27 C32 -3.7(15)
Zn2 N7 C27 C32 -178.2(8)
N7 C27 C28 C29 179.8(15)
C32 C27 C28 C29 2(2)
C27 C28 C29 C30 -1(2)
C28 C29 C30 C31 -1(2)
C29 C30 C31 C32 1(2)
C26 N8 C32 C27 -0.8(15)
C26 N8 C32 C31 -177.8(14)
N7 C27 C32 N8 2.7(14)
C28 C27 C32 N8 -179.0(11)
N7 C27 C32 C31 180.0(12)
C28 C27 C32 C31 -1.7(19)
C30 C31 C32 N8 176.7(13)
C30 C31 C32 C27 0(2)
Zn3 O3 C33 C41 15.4(18)
Fe1 O3 C33 C41 170.7(11)
Zn3 O3 C33 C34 -165.1(8)
Fe1 O3 C33 C34 -9.7(13)
C35 N9 C34 N10 2.1(15)
Fe1 N9 C34 N10 -168.6(8)
C35 N9 C34 C33 176.4(12)
Fe1 N9 C34 C33 5.7(17)
C40 N10 C34 N9 -2.0(16)
C40 N10 C34 C33 -176.0(13)
O3 C33 C34 N9 2.9(18)
C41 C33 C34 N9 -177.5(13)
O3 C33 C34 N10 176.2(11)
C41 C33 C34 N10 -4(2)
C34 N9 C35 C36 175.9(16)
Fe1 N9 C35 C36 -16(2)
C34 N9 C35 C40 -1.3(15)
Fe1 N9 C35 C40 166.9(9)
N9 C35 C36 C37 177.2(15)
C40 C35 C36 C37 -6(2)
C35 C36 C37 C38 4(2)
C36 C37 C38 C39 0(3)
C37 C38 C39 C40 -1(2)
C34 N10 C40 C39 178.2(15)
C34 N10 C40 C35 1.2(16)
C38 C39 C40 N10 -178.1(16)
C38 C39 C40 C35 -1(2)
C36 C35 C40 N10 -177.5(14)
N9 C35 C40 N10 0.0(15)
C36 C35 C40 C39 5(2)
N9 C35 C40 C39 -177.6(12)
O3 C33 C41 C42 1(2)
C34 C33 C41 C42 -178.2(13)
C43 N11 C42 N12 -2.1(15)
Zn3 N11 C42 N12 174.9(9)
C43 N11 C42 C41 -176.1(13)
Zn3 N11 C42 C41 0.9(19)
C48 N12 C42 N11 1.4(17)
C48 N12 C42 C41 175.6(13)
C33 C41 C42 N11 -11(2)
C33 C41 C42 N12 176.2(14)
C42 N11 C43 C48 2.1(14)
Zn3 N11 C43 C48 -174.6(9)
C42 N11 C43 C44 180.0(12)
Zn3 N11 C43 C44 3.2(19)
C48 C43 C44 C45 -1.2(19)
N11 C43 C44 C45 -178.8(12)
C43 C44 C45 C46 -2(2)
C44 C45 C46 C47 3(2)
C45 C46 C47 C48 -1(2)
N11 C43 C48 N12 -1.3(16)
C44 C43 C48 N12 -179.4(11)
N11 C43 C48 C47 -178.5(13)
C44 C43 C48 C47 3(2)
C42 N12 C48 C43 0.0(17)
C42 N12 C48 C47 176.7(17)
C46 C47 C48 C43 -2(2)
C46 C47 C48 N12 -178.7(16)
Zn1 O4 C49 C57 17.7(15)
Fe2 O4 C49 C57 178.7(9)
Zn1 O4 C49 C50 -168.8(7)
Fe2 O4 C49 C50 -7.8(11)
C51 N13 C50 N14 0.3(13)
Fe2 N13 C50 N14 -175.6(7)
C51 N13 C50 C49 178.7(10)
Fe2 N13 C50 C49 2.8(13)
C56 N14 C50 N13 -2.8(13)
C56 N14 C50 C49 178.9(10)
O4 C49 C50 N13 3.7(15)
C57 C49 C50 N13 177.5(10)
O4 C49 C50 N14 -178.1(10)
C57 C49 C50 N14 -4.3(17)
C50 N13 C51 C52 177.1(13)
Fe2 N13 C51 C52 -8(2)
C50 N13 C51 C56 2.3(13)
Fe2 N13 C51 C56 176.7(9)
N13 C51 C52 C53 -174.8(12)
C56 C51 C52 C53 -0.6(19)
C51 C52 C53 C54 -3(2)
C52 C53 C54 C55 5(2)
C53 C54 C55 C56 -2(2)
C50 N14 C56 C51 4.1(13)
C50 N14 C56 C55 -178.9(13)
C52 C51 C56 N14 -179.6(11)
N13 C51 C56 N14 -4.1(14)
C52 C51 C56 C55 3(2)
N13 C51 C56 C55 178.8(12)
C54 C55 C56 N14 -178.5(12)
C54 C55 C56 C51 -2(2)
O4 C49 C57 C58 -2.8(19)
C50 C49 C57 C58 -175.8(11)
C59 N15 C58 N16 0.8(15)
Zn1 N15 C58 N16 -177.3(9)
C59 N15 C58 C57 -177.1(13)
Zn1 N15 C58 C57 4.8(19)
C64 N16 C58 N15 -1.3(17)
C64 N16 C58 C57 176.8(13)
C49 C57 C58 N15 -10(2)
C49 C57 C58 N16 172.0(12)
C58 N15 C59 C64 0.0(17)
Zn1 N15 C59 C64 177.7(11)
C58 N15 C59 C60 176.1(15)
Zn1 N15 C59 C60 -6(2)
C64 C59 C60 C61 -4(3)
N15 C59 C60 C61 -179.0(14)
C59 C60 C61 C62 -2(3)
C60 C61 C62 C63 8(4)
C61 C62 C63 C64 -6(4)
C58 N16 C64 C59 1(2)
C58 N16 C64 C63 179.1(18)
N15 C59 C64 N16 -1(2)
C60 C59 C64 N16 -176.9(15)
N15 C59 C64 C63 -178.9(14)
C60 C59 C64 C63 5(3)
C62 C63 C64 N16 -178(2)
C62 C63 C64 C59 0(3)
Zn2 O5 C65 C73 9.7(17)
Fe2 O5 C65 C73 167.9(11)
Zn2 O5 C65 C66 -172.8(7)
Fe2 O5 C65 C66 -14.7(12)
C67 N17 C66 N18 3.4(12)
Fe2 N17 C66 N18 176.6(7)
C67 N17 C66 C65 175.2(10)
Fe2 N17 C66 C65 -11.6(13)
C72 N18 C66 N17 -4.6(14)
C72 N18 C66 C65 -175.7(11)
O5 C65 C66 N17 17.9(15)
C73 C65 C66 N17 -164.4(11)
O5 C65 C66 N18 -171.8(11)
C73 C65 C66 N18 5.9(19)
C66 N17 C67 C72 -1.1(13)
Fe2 N17 C67 C72 -170.7(9)
C66 N17 C67 C68 179.0(12)
Fe2 N17 C67 C68 9(2)
C72 C67 C68 C69 -0.4(18)
N17 C67 C68 C69 179.5(11)
C67 C68 C69 C70 3.3(19)
C68 C69 C70 C71 -4(2)
C69 C70 C71 C72 1(2)
N17 C67 C72 N18 -1.6(15)
C68 C67 C72 N18 178.3(11)
N17 C67 C72 C71 178.0(10)
C68 C67 C72 C71 -2(2)
C66 N18 C72 C67 3.7(14)
C66 N18 C72 C71 -175.8(13)
C70 C71 C72 C67 1.7(19)
C70 C71 C72 N18 -178.9(13)
O5 C65 C73 C74 -4(2)
C66 C65 C73 C74 178.5(12)
C75 N19 C74 N20 1.8(14)
Zn2 N19 C74 N20 169.2(8)
C75 N19 C74 C73 -173.3(12)
Zn2 N19 C74 C73 -5.9(17)
C80 N20 C74 N19 -2.8(16)
C80 N20 C74 C73 172.5(13)
C65 C73 C74 N19 2(2)
C65 C73 C74 N20 -172.8(13)
C74 N19 C75 C76 176.8(14)
Zn2 N19 C75 C76 11(2)
C74 N19 C75 C80 0.0(14)
Zn2 N19 C75 C80 -165.5(10)
C80 C75 C76 C77 -1(2)
N19 C75 C76 C77 -177.8(13)
C75 C76 C77 C78 0(2)
C76 C77 C78 C79 0(3)
C77 C78 C79 C80 1(3)
C76 C75 C80 N20 -178.8(13)
N19 C75 C80 N20 -1.7(16)
C76 C75 C80 C79 2(2)
N19 C75 C80 C79 179.5(13)
C74 N20 C80 C75 2.7(17)
C74 N20 C80 C79 -178.7(16)
C78 C79 C80 C75 -2(2)
C78 C79 C80 N20 179.3(16)
Zn3 O6 C81 C89 7.1(17)
Fe2 O6 C81 C89 171.3(10)
Zn3 O6 C81 C82 -168.6(7)
Fe2 O6 C81 C82 -4.3(12)
C83 N21 C82 N22 0.5(13)
Fe2 N21 C82 N22 -175.2(7)
C83 N21 C82 C81 -178.4(10)
Fe2 N21 C82 C81 5.9(14)
C88 N22 C82 N21 -0.2(13)
C88 N22 C82 C81 178.7(12)
O6 C81 C82 N21 -0.8(16)
C89 C81 C82 N21 -176.9(11)
O6 C81 C82 N22 -179.5(11)
C89 C81 C82 N22 4.4(19)
C82 N21 C83 C88 -0.7(13)
Fe2 N21 C83 C88 173.6(9)
C82 N21 C83 C84 -177.8(13)
Fe2 N21 C83 C84 -4(2)
C88 C83 C84 C85 4.3(18)
N21 C83 C84 C85 -178.9(12)
C83 C84 C85 C86 -3(2)
C84 C85 C86 C87 0(2)
C85 C86 C87 C88 2(2)
N21 C83 C88 N22 0.6(13)
C84 C83 C88 N22 178.1(10)
N21 C83 C88 C87 -179.9(11)
C84 C83 C88 C87 -2.4(18)
C82 N22 C88 C83 -0.2(13)
C82 N22 C88 C87 -179.7(13)
C86 C87 C88 C83 -0.7(18)
C86 C87 C88 N22 178.7(13)
O6 C81 C89 C90 1(2)
C82 C81 C89 C90 175.9(12)
C91 N23 C90 N24 -0.2(14)
Zn3 N23 C90 N24 173.6(8)
C91 N23 C90 C89 -175.7(12)
Zn3 N23 C90 C89 -1.9(17)
C96 N24 C90 N23 0.9(15)
C96 N24 C90 C89 176.3(13)
C81 C89 C90 N23 -4(2)
C81 C89 C90 N24 -178.4(12)
C90 N23 C91 C92 175.0(16)
Zn3 N23 C91 C92 2(2)
C90 N23 C91 C96 -0.5(15)
Zn3 N23 C91 C96 -173.6(9)
N23 C91 C92 C93 -175.5(15)
C96 C91 C92 C93 0(2)
C91 C92 C93 C94 -2(3)
C92 C93 C94 C95 6(3)
C93 C94 C95 C96 -6(3)
C90 N24 C96 C95 -174.9(16)
C90 N24 C96 C91 -1.2(16)
C94 C95 C96 N24 177.0(16)
C94 C95 C96 C91 4(2)
N23 C91 C96 N24 1.1(17)
C92 C91 C96 N24 -175.1(13)
N23 C91 C96 C95 175.1(15)
C92 C91 C96 C95 -1(2)
